data_7034000
loop_
_publ_author_name
'Han, Lu-Lu'
'Hu, Tuo-Ping'
'Mei, Kai'
'Guo, Zhi-Min'
'Yin, Chen'
'Wang, Ya-Xin'
'Zheng, Jun'
'Wang, Xing-Po'
'Sun, Di'

_publ_section_title
;
 Solvent-controlled three families of Zn(ii) coordination compounds:
 synthesis, crystal structure, solvent-induced structural transformation,
 supramolecular isomerism and photoluminescence.
;
_journal_issue 13
_journal_name_full 'Dalton transactions (Cambridge, England : 2003)'
_journal_page_first 6052
_journal_page_last 6061
_journal_paper_doi 10.1039/c4dt03868a
_journal_volume 44
_journal_year 2015
_chemical_formula_sum 'C36 H44 N8 O11 Zn'
_chemical_formula_weight 830.16
_chemical_name_systematic
; 
 ? 
;
_space_group_IT_number 15
_symmetry_space_group_name_Hall '-C 2yc'
_symmetry_space_group_name_H-M 'C 1 2/c 1'
_atom_sites_solution_hydrogens geom
_atom_sites_solution_primary direct
_atom_sites_solution_secondary difmap
_audit_creation_method SHELXL-97
_audit_update_record
;
2014-12-16 deposited with the CCDC.
2015-02-11 downloaded from the CCDC.
;
_cell_angle_alpha 90.00
_cell_angle_beta 104.6390(10)
_cell_angle_gamma 90.00
_cell_formula_units_Z 4
_cell_length_a 21.1966(11)
_cell_length_b 8.3014(4)
_cell_length_c 23.8707(13)
_cell_measurement_temperature 298(2)
_cell_volume 4064.0(4)
_computing_structure_refinement 'SHELXL-97 (Sheldrick, 1997)'
_computing_structure_solution 'SHELXS-97 (Sheldrick, 1990)'
_diffrn_ambient_temperature 298(2)
_diffrn_measured_fraction_theta_full 0.998
_diffrn_measured_fraction_theta_max 0.998
_diffrn_radiation_monochromator graphite
_diffrn_radiation_source 'fine-focus sealed tube'
_diffrn_radiation_type MoK\a
_diffrn_radiation_wavelength 0.71073
_diffrn_reflns_av_R_equivalents 0.0179
_diffrn_reflns_av_sigmaI/netI 0.0199
_diffrn_reflns_limit_h_max 20
_diffrn_reflns_limit_h_min -25
_diffrn_reflns_limit_k_max 9
_diffrn_reflns_limit_k_min -7
_diffrn_reflns_limit_l_max 25
_diffrn_reflns_limit_l_min -28
_diffrn_reflns_number 9623
_diffrn_reflns_theta_full 25.00
_diffrn_reflns_theta_max 25.00
_diffrn_reflns_theta_min 1.99
_exptl_absorpt_coefficient_mu 0.671
_exptl_absorpt_correction_T_max 0.9359
_exptl_absorpt_correction_T_min 0.9238
_exptl_crystal_density_diffrn 1.357
_exptl_crystal_density_method 'not measured'
_exptl_crystal_F_000 1736
_exptl_crystal_size_max 0.12
_exptl_crystal_size_mid 0.10
_exptl_crystal_size_min 0.10
_refine_diff_density_max 0.325
_refine_diff_density_min -0.308
_refine_diff_density_rms 0.052
_refine_ls_extinction_method none
_refine_ls_goodness_of_fit_ref 1.038
_refine_ls_hydrogen_treatment mixed
_refine_ls_matrix_type full
_refine_ls_number_parameters 259
_refine_ls_number_reflns 3581
_refine_ls_number_restraints 0
_refine_ls_restrained_S_all 1.038
_refine_ls_R_factor_all 0.0355
_refine_ls_R_factor_gt 0.0328
_refine_ls_shift/su_max 0.098
_refine_ls_shift/su_mean 0.002
_refine_ls_structure_factor_coef Fsqd
_refine_ls_weighting_details 'calc w=1/[\s^2^(Fo^2^)+(0.0510P)^2^+4.9434P] where P=(Fo^2^+2Fc^2^)/3'
_refine_ls_weighting_scheme calc
_refine_ls_wR_factor_gt 0.0891
_refine_ls_wR_factor_ref 0.0913
_reflns_number_gt 3304
_reflns_number_total 3581
_reflns_threshold_expression >2sigma(I)
_cod_data_source_file c4dt03868a2.cif
_cod_data_source_block p1
_cod_depositor_comments 'Adding full bibliography for 7034000--7034005.cif.'
_cod_original_sg_symbol_H-M C2/c
_cod_database_code 7034000

loop_
_symmetry_equiv_pos_as_xyz
'x, y, z'
'-x, y, -z+1/2'
'x+1/2, y+1/2, z'
'-x+1/2, y+1/2, -z+1/2'
'-x, -y, -z'
'x, -y, z-1/2'
'-x+1/2, -y+1/2, -z'
'x+1/2, -y+1/2, z-1/2'

loop_
_atom_site_label
_atom_site_type_symbol
_atom_site_fract_x
_atom_site_fract_y
_atom_site_fract_z
_atom_site_U_iso_or_equiv
_atom_site_adp_type
_atom_site_occupancy
_atom_site_symmetry_multiplicity
_atom_site_calc_flag
_atom_site_refinement_flags
Zn1 Zn 0.5000 0.47089(4) 0.2500 0.02565(11) Uani 1 2 d S
O1W O 0.5000 0.2274(3) 0.2500 0.0743(9) Uani 1 2 d S
H1WA H 0.4751 0.1866 0.2171 0.111 Uiso 0.50 1 d PR
H1WB H 0.4849 0.1866 0.2788 0.111 Uiso 0.50 1 d PR
O2W O 0.53783(7) 0.45607(19) 0.17237(6) 0.0385(4) Uani 1 1 d .
H2WA H 0.5206 0.3745 0.1506 0.058 Uiso 1 1 d R
H2WB H 0.5802 0.4435 0.1819 0.058 Uiso 1 1 d R
N1 N 0.58285(7) 0.5786(2) 0.29845(7) 0.0282(3) Uani 1 1 d .
N2 N 0.61438(8) 0.5184(2) 0.35211(7) 0.0311(4) Uani 1 1 d .
H2 H 0.6000 0.4401 0.3690 0.037 Uiso 1 1 calc R
N3 N 0.83076(8) 0.9365(2) 0.32800(7) 0.0326(4) Uani 1 1 d .
N4 N 0.80395(8) 1.03469(19) 0.36223(7) 0.0309(4) Uani 1 1 d .
H4 H 0.8214 1.1235 0.3771 0.037 Uiso 1 1 calc R
C1 C 0.71402(12) 0.5594(3) 0.43461(10) 0.0510(6) Uani 1 1 d .
H1A H 0.6879 0.5584 0.4621 0.076 Uiso 1 1 calc R
H1B H 0.7476 0.6394 0.4456 0.076 Uiso 1 1 calc R
H1C H 0.7336 0.4554 0.4338 0.076 Uiso 1 1 calc R
C2 C 0.67129(9) 0.5988(2) 0.37495(8) 0.0308(4) Uani 1 1 d .
C3 C 0.67802(8) 0.7162(2) 0.33438(8) 0.0273(4) Uani 1 1 d .
C4 C 0.62115(9) 0.7000(2) 0.28743(8) 0.0280(4) Uani 1 1 d .
C5 C 0.60128(12) 0.8015(3) 0.23307(10) 0.0480(6) Uani 1 1 d .
H5A H 0.6298 0.7793 0.2086 0.072 Uiso 1 1 calc R
H5B H 0.6042 0.9136 0.2434 0.072 Uiso 1 1 calc R
H5C H 0.5572 0.7761 0.2128 0.072 Uiso 1 1 calc R
C6 C 0.70729(13) 1.0649(4) 0.40508(13) 0.0602(7) Uani 1 1 d .
H6A H 0.7361 1.1281 0.4343 0.090 Uiso 1 1 calc R
H6B H 0.6846 0.9888 0.4231 0.090 Uiso 1 1 calc R
H6C H 0.6763 1.1343 0.3801 0.090 Uiso 1 1 calc R
C7 C 0.74641(9) 0.9756(2) 0.36997(9) 0.0306(4) Uani 1 1 d .
C8 C 0.73439(8) 0.8304(2) 0.33886(8) 0.0260(4) Uani 1 1 d .
C9 C 0.78864(9) 0.8120(2) 0.31385(9) 0.0320(4) Uani 1 1 d .
C10 C 0.80254(14) 0.6736(4) 0.27690(15) 0.0702(9) Uani 1 1 d .
H10A H 0.7883 0.7023 0.2367 0.105 Uiso 1 1 calc R
H10B H 0.7796 0.5791 0.2840 0.105 Uiso 1 1 calc R
H10C H 0.8485 0.6519 0.2867 0.105 Uiso 1 1 calc R
O1 O 0.35639(9) 0.8444(2) 0.40807(7) 0.0570(5) Uani 1 1 d .
O2 O 0.38424(11) 0.7042(2) 0.48899(8) 0.0646(5) Uani 1 1 d .
H2A H 0.4024 0.7184 0.5233 0.097 Uiso 1 1 calc R
O3 O 0.44343(9) 0.74138(19) 0.59081(7) 0.0485(4) Uani 1 1 d .
O4 O 0.48872(13) 0.9357(3) 0.65080(8) 0.0885(8) Uani 1 1 d .
C11 C 0.38205(10) 0.8411(2) 0.46074(9) 0.0357(5) Uani 1 1 d .
C12 C 0.40995(9) 0.9971(2) 0.49261(8) 0.0269(4) Uani 1 1 d .
C13 C 0.40037(10) 1.1345(3) 0.45612(9) 0.0342(4) Uani 1 1 d .
H13 H 0.3792 1.1216 0.4172 0.041 Uiso 1 1 calc R
C14 C 0.42148(11) 1.2892(3) 0.47631(10) 0.0400(5) Uani 1 1 d .
H14 H 0.4141 1.3768 0.4512 0.048 Uiso 1 1 calc R
C15 C 0.45370(11) 1.3099(3) 0.53470(10) 0.0417(5) Uani 1 1 d .
H15 H 0.4682 1.4115 0.5487 0.050 Uiso 1 1 calc R
C16 C 0.46400(10) 1.1765(3) 0.57187(9) 0.0369(5) Uani 1 1 d .
H16 H 0.4854 1.1919 0.6106 0.044 Uiso 1 1 calc R
C17 C 0.44304(9) 1.0188(2) 0.55277(8) 0.0281(4) Uani 1 1 d .
C18 C 0.45936(10) 0.8906(3) 0.60149(9) 0.0389(5) Uani 1 1 d .

loop_
_atom_site_aniso_label
_atom_site_aniso_U_11
_atom_site_aniso_U_22
_atom_site_aniso_U_33
_atom_site_aniso_U_23
_atom_site_aniso_U_13
_atom_site_aniso_U_12
Zn1 0.01775(17) 0.02590(18) 0.03031(18) 0.000 0.00051(12) 0.000
O1W 0.162(3) 0.0264(12) 0.0378(13) 0.000 0.0304(16) 0.000
O2W 0.0240(7) 0.0507(9) 0.0420(8) -0.0105(7) 0.0104(6) -0.0023(6)
N1 0.0226(8) 0.0310(8) 0.0280(8) 0.0020(7) 0.0009(6) -0.0064(7)
N2 0.0261(8) 0.0337(9) 0.0307(9) 0.0071(7) 0.0018(7) -0.0099(7)
N3 0.0225(8) 0.0364(9) 0.0400(9) -0.0063(7) 0.0102(7) -0.0049(7)
N4 0.0261(8) 0.0277(9) 0.0392(9) -0.0095(7) 0.0089(7) -0.0099(7)
C1 0.0396(12) 0.0605(16) 0.0421(13) 0.0146(11) -0.0095(10) -0.0139(11)
C2 0.0237(9) 0.0335(11) 0.0322(10) 0.0012(8) 0.0016(8) -0.0062(8)
C3 0.0204(9) 0.0281(10) 0.0329(10) -0.0020(8) 0.0055(7) -0.0053(7)
C4 0.0252(9) 0.0264(10) 0.0308(10) 0.0015(8) 0.0039(7) -0.0055(7)
C5 0.0486(13) 0.0428(13) 0.0436(12) 0.0147(10) -0.0051(10) -0.0162(11)
C6 0.0526(15) 0.0604(17) 0.0785(19) -0.0291(14) 0.0370(14) -0.0124(13)
C7 0.0257(10) 0.0329(11) 0.0344(10) -0.0039(8) 0.0097(8) -0.0050(8)
C8 0.0200(8) 0.0266(10) 0.0298(9) -0.0001(7) 0.0031(7) -0.0047(7)
C9 0.0247(9) 0.0320(11) 0.0395(11) -0.0086(8) 0.0084(8) -0.0037(8)
C10 0.0551(16) 0.0652(18) 0.100(2) -0.0476(17) 0.0371(16) -0.0123(14)
O1 0.0747(12) 0.0443(10) 0.0424(9) -0.0097(7) -0.0031(8) -0.0169(9)
O2 0.1023(16) 0.0309(9) 0.0532(10) -0.0005(8) 0.0059(10) -0.0228(9)
O3 0.0673(11) 0.0323(8) 0.0477(9) 0.0130(7) 0.0179(8) 0.0033(8)
O4 0.130(2) 0.0725(14) 0.0401(11) 0.0242(10) -0.0208(12) -0.0380(14)
C11 0.0356(11) 0.0308(11) 0.0413(12) -0.0057(9) 0.0109(9) -0.0075(9)
C12 0.0230(9) 0.0269(10) 0.0318(10) -0.0013(8) 0.0090(8) -0.0022(7)
C13 0.0350(10) 0.0348(11) 0.0301(10) 0.0020(8) 0.0031(8) -0.0013(8)
C14 0.0488(13) 0.0264(11) 0.0431(12) 0.0090(9) 0.0082(10) 0.0007(9)
C15 0.0524(13) 0.0247(10) 0.0472(12) -0.0065(9) 0.0108(10) -0.0068(9)
C16 0.0419(11) 0.0370(12) 0.0296(10) -0.0045(9) 0.0051(8) -0.0068(9)
C17 0.0258(9) 0.0302(10) 0.0293(10) 0.0023(8) 0.0090(8) -0.0011(7)
C18 0.0374(11) 0.0417(13) 0.0374(12) 0.0116(9) 0.0089(9) -0.0021(9)

loop_
_atom_type_symbol
_atom_type_description
_atom_type_scat_dispersion_real
_atom_type_scat_dispersion_imag
_atom_type_scat_source
C C 0.0033 0.0016 'International Tables Vol C Tables 4.2.6.8 and 6.1.1.4'
H H 0.0000 0.0000 'International Tables Vol C Tables 4.2.6.8 and 6.1.1.4'
N N 0.0061 0.0033 'International Tables Vol C Tables 4.2.6.8 and 6.1.1.4'
O O 0.0106 0.0060 'International Tables Vol C Tables 4.2.6.8 and 6.1.1.4'
Zn Zn 0.2839 1.4301 'International Tables Vol C Tables 4.2.6.8 and 6.1.1.4'

loop_
_geom_angle_atom_site_label_1
_geom_angle_atom_site_label_2
_geom_angle_atom_site_label_3
_geom_angle
_geom_angle_site_symmetry_1
_geom_angle_site_symmetry_3
O1W Zn1 N1 115.89(5) . .
O1W Zn1 N1 115.89(5) . 2_655
N1 Zn1 N1 128.23(9) . 2_655
O1W Zn1 O2W 86.80(4) . 2_655
N1 Zn1 O2W 89.53(6) . 2_655
N1 Zn1 O2W 93.27(6) 2_655 2_655
O1W Zn1 O2W 86.80(4) . .
N1 Zn1 O2W 93.27(6) . .
N1 Zn1 O2W 89.53(6) 2_655 .
O2W Zn1 O2W 173.59(8) 2_655 .
Zn1 O1W H1WA 112.3 . .
Zn1 O1W H1WB 112.3 . .
H1WA O1W H1WB 106.5 . .
Zn1 O2W H2WA 110.8 . .
Zn1 O2W H2WB 110.9 . .
H2WA O2W H2WB 108.0 . .
C4 N1 N2 105.98(14) . .
C4 N1 Zn1 133.03(13) . .
N2 N1 Zn1 120.72(12) . .
C2 N2 N1 111.40(15) . .
C2 N2 H2 124.3 . .
N1 N2 H2 124.3 . .
C9 N3 N4 104.83(15) . .
C7 N4 N3 112.55(15) . .
C7 N4 H4 123.7 . .
N3 N4 H4 123.7 . .
C2 C1 H1A 109.5 . .
C2 C1 H1B 109.5 . .
H1A C1 H1B 109.5 . .
C2 C1 H1C 109.5 . .
H1A C1 H1C 109.5 . .
H1B C1 H1C 109.5 . .
N2 C2 C3 107.28(16) . .
N2 C2 C1 121.76(18) . .
C3 C2 C1 130.94(18) . .
C2 C3 C4 105.23(15) . .
C2 C3 C8 127.10(16) . .
C4 C3 C8 127.64(17) . .
N1 C4 C3 110.11(16) . .
N1 C4 C5 121.82(16) . .
C3 C4 C5 128.03(17) . .
C4 C5 H5A 109.5 . .
C4 C5 H5B 109.5 . .
H5A C5 H5B 109.5 . .
C4 C5 H5C 109.5 . .
H5A C5 H5C 109.5 . .
H5B C5 H5C 109.5 . .
C7 C6 H6A 109.5 . .
C7 C6 H6B 109.5 . .
H6A C6 H6B 109.5 . .
C7 C6 H6C 109.5 . .
H6A C6 H6C 109.5 . .
H6B C6 H6C 109.5 . .
N4 C7 C8 106.54(16) . .
N4 C7 C6 122.03(19) . .
C8 C7 C6 131.40(19) . .
C7 C8 C9 104.75(16) . .
C7 C8 C3 127.70(17) . .
C9 C8 C3 127.53(17) . .
N3 C9 C8 111.33(17) . .
N3 C9 C10 120.64(19) . .
C8 C9 C10 128.01(19) . .
C9 C10 H10A 109.5 . .
C9 C10 H10B 109.5 . .
H10A C10 H10B 109.5 . .
C9 C10 H10C 109.5 . .
H10A C10 H10C 109.5 . .
H10B C10 H10C 109.5 . .
C11 O2 H2A 109.5 . .
O1 C11 O2 119.27(19) . .
O1 C11 C12 119.86(19) . .
O2 C11 C12 120.86(18) . .
C13 C12 C17 118.00(17) . .
C13 C12 C11 113.25(17) . .
C17 C12 C11 128.75(17) . .
C14 C13 C12 122.75(18) . .
C14 C13 H13 118.6 . .
C12 C13 H13 118.6 . .
C15 C14 C13 119.14(19) . .
C15 C14 H14 120.4 . .
C13 C14 H14 120.4 . .
C14 C15 C16 119.51(19) . .
C14 C15 H15 120.2 . .
C16 C15 H15 120.2 . .
C15 C16 C17 122.63(19) . .
C15 C16 H16 118.7 . .
C17 C16 H16 118.7 . .
C16 C17 C12 117.98(17) . .
C16 C17 C18 113.56(18) . .
C12 C17 C18 128.46(18) . .
O4 C18 O3 121.3(2) . .
O4 C18 C17 117.9(2) . .
O3 C18 C17 120.84(19) . .

loop_
_geom_bond_atom_site_label_1
_geom_bond_atom_site_label_2
_geom_bond_distance
_geom_bond_site_symmetry_2
Zn1 O1W 2.021(2) .
Zn1 N1 2.0481(15) .
Zn1 N1 2.0481(15) 2_655
Zn1 O2W 2.2007(14) 2_655
Zn1 O2W 2.2007(14) .
O1W H1WA 0.8949 .
O1W H1WB 0.8952 .
O2W H2WA 0.8748 .
O2W H2WB 0.8750 .
N1 C4 1.361(2) .
N1 N2 1.380(2) .
N2 C2 1.366(2) .
N2 H2 0.8600 .
N3 C9 1.352(3) .
N3 N4 1.375(2) .
N4 C7 1.370(2) .
N4 H4 0.8600 .
C1 C2 1.518(3) .
C1 H1A 0.9600 .
C1 H1B 0.9600 .
C1 H1C 0.9600 .
C2 C3 1.406(3) .
C3 C4 1.430(3) .
C3 C8 1.508(2) .
C4 C5 1.515(3) .
C5 H5A 0.9600 .
C5 H5B 0.9600 .
C5 H5C 0.9600 .
C6 C7 1.513(3) .
C6 H6A 0.9600 .
C6 H6B 0.9600 .
C6 H6C 0.9600 .
C7 C8 1.405(3) .
C8 C9 1.431(3) .
C9 C10 1.522(3) .
C10 H10A 0.9600 .
C10 H10B 0.9600 .
C10 H10C 0.9600 .
O1 C11 1.238(3) .
O2 C11 1.317(3) .
O2 H2A 0.8200 .
O3 C18 1.293(3) .
O4 C18 1.242(3) .
C11 C12 1.542(3) .
C12 C13 1.418(3) .
C12 C17 1.441(3) .
C13 C14 1.405(3) .
C13 H13 0.9300 .
C14 C15 1.399(3) .
C14 H14 0.9300 .
C15 C16 1.401(3) .
C15 H15 0.9300 .
C16 C17 1.420(3) .
C16 H16 0.9300 .
C17 C18 1.550(3) .

loop_
_geom_hbond_atom_site_label_D
_geom_hbond_atom_site_label_H
_geom_hbond_atom_site_label_A
_geom_hbond_distance_DH
_geom_hbond_distance_HA
_geom_hbond_distance_DA
_geom_hbond_angle_DHA
_geom_hbond_site_symmetry_A
O1W H1WA O4 0.89 1.96 2.686(2) 136.9 6_565
O1W H1WB O4 0.90 1.92 2.686(2) 142.2 5_666
O2W H2WA O3 0.87 2.11 2.917(2) 152.9 6_565
O2W H2WB N3 0.88 1.96 2.792(2) 158.1 4_645
N2 H2 O3 0.86 2.12 2.975(2) 174.9 5_666
N4 H4 O1 0.86 2.05 2.903(2) 175.2 3
O2 H2A O3 0.82 1.64 2.457(3) 175.9 .

loop_
_geom_torsion_atom_site_label_1
_geom_torsion_atom_site_label_2
_geom_torsion_atom_site_label_3
_geom_torsion_atom_site_label_4
_geom_torsion
_geom_torsion_site_symmetry_1
O1W Zn1 N1 C4 132.31(17) .
N1 Zn1 N1 C4 -47.69(17) 2_655
O2W Zn1 N1 C4 -141.48(18) 2_655
O2W Zn1 N1 C4 44.29(19) .
O1W Zn1 N1 N2 -40.81(15) .
N1 Zn1 N1 N2 139.19(15) 2_655
O2W Zn1 N1 N2 45.40(14) 2_655
O2W Zn1 N1 N2 -128.83(14) .
C4 N1 N2 C2 0.0(2) .
Zn1 N1 N2 C2 174.81(13) .
C9 N3 N4 C7 0.0(2) .
N1 N2 C2 C3 -0.6(2) .
N1 N2 C2 C1 177.9(2) .
N2 C2 C3 C4 0.9(2) .
C1 C2 C3 C4 -177.4(2) .
N2 C2 C3 C8 -177.21(18) .
C1 C2 C3 C8 4.5(4) .
N2 N1 C4 C3 0.6(2) .
Zn1 N1 C4 C3 -173.28(14) .
N2 N1 C4 C5 -177.32(19) .
Zn1 N1 C4 C5 8.8(3) .
C2 C3 C4 N1 -0.9(2) .
C8 C3 C4 N1 177.19(18) .
C2 C3 C4 C5 176.8(2) .
C8 C3 C4 C5 -5.1(3) .
N3 N4 C7 C8 -0.3(2) .
N3 N4 C7 C6 -178.7(2) .
N4 C7 C8 C9 0.4(2) .
C6 C7 C8 C9 178.6(3) .
N4 C7 C8 C3 178.56(18) .
C6 C7 C8 C3 -3.2(4) .
C2 C3 C8 C7 -80.7(3) .
C4 C3 C8 C7 101.6(3) .
C2 C3 C8 C9 97.1(3) .
C4 C3 C8 C9 -80.7(3) .
N4 N3 C9 C8 0.2(2) .
N4 N3 C9 C10 -178.4(2) .
C7 C8 C9 N3 -0.4(2) .
C3 C8 C9 N3 -178.57(18) .
C7 C8 C9 C10 178.2(3) .
C3 C8 C9 C10 0.0(4) .
O1 C11 C12 C13 2.2(3) .
O2 C11 C12 C13 -176.8(2) .
O1 C11 C12 C17 -178.1(2) .
O2 C11 C12 C17 2.9(3) .
C17 C12 C13 C14 -0.2(3) .
C11 C12 C13 C14 179.49(19) .
C12 C13 C14 C15 0.4(3) .
C13 C14 C15 C16 -0.3(3) .
C14 C15 C16 C17 0.1(3) .
C15 C16 C17 C12 0.0(3) .
C15 C16 C17 C18 -179.7(2) .
C13 C12 C17 C16 0.0(3) .
C11 C12 C17 C16 -179.65(19) .
C13 C12 C17 C18 179.69(19) .
C11 C12 C17 C18 0.0(3) .
C16 C17 C18 O4 -0.6(3) .
C12 C17 C18 O4 179.7(2) .
C16 C17 C18 O3 -179.9(2) .
C12 C17 C18 O3 0.4(3) .
